data_7107442
loop_
_publ_author_name
'Wenbin Lin'
'Demin Liu'
'Stephanie A. Kramer'
'Rachel C. Huxford-Phillips'
'Shunzhi Wang'
'Joseph Della Rocca'

_publ_section_title
;
 Coercing bisphosphonates to kill cancer cells with nanoscale coordination
 polymers
;
_journal_name_full Chem.Commun.
_journal_page_first 2668
_journal_paper_doi 10.1039/c2cc17635a
_journal_volume 48
_journal_year 2012
_chemical_formula_sum 'C3 H7 Ca N O9 P2'
_chemical_formula_weight 303.12
_chemical_name_systematic
;
?
;
_space_group_IT_number 33
_symmetry_cell_setting orthorhombic
_symmetry_space_group_name_Hall 'P 2c -2n'
_symmetry_space_group_name_H-M 'P n a 21'
_atom_sites_solution_hydrogens geom
_atom_sites_solution_primary direct
_atom_sites_solution_secondary difmap
_audit_creation_method SHELXL-97
_cell_angle_alpha 90.00
_cell_angle_beta 90.00
_cell_angle_gamma 90.00
_cell_formula_units_Z 4
_cell_length_a 13.7486(3)
_cell_length_b 10.6087(2)
_cell_length_c 6.9230(2)
_cell_measurement_temperature 100(2)
_cell_volume 1009.75(4)
_computing_structure_refinement 'SHELXL-97 (Sheldrick, 1997)'
_computing_structure_solution 'SHELXS-97 (Sheldrick, 1990)'
_diffrn_ambient_temperature 100(2)
_diffrn_measured_fraction_theta_full 0.966
_diffrn_measured_fraction_theta_max 0.966
_diffrn_radiation_monochromator graphite
_diffrn_radiation_source 'fine-focus sealed tube'
_diffrn_radiation_type CuK\a
_diffrn_radiation_wavelength 1.54178
_diffrn_reflns_av_R_equivalents 0.0249
_diffrn_reflns_av_sigmaI/netI 0.0421
_diffrn_reflns_limit_h_max 16
_diffrn_reflns_limit_h_min -15
_diffrn_reflns_limit_k_max 12
_diffrn_reflns_limit_k_min -12
_diffrn_reflns_limit_l_max 5
_diffrn_reflns_limit_l_min -7
_diffrn_reflns_number 3572
_diffrn_reflns_theta_full 69.30
_diffrn_reflns_theta_max 69.30
_diffrn_reflns_theta_min 5.27
_exptl_absorpt_coefficient_mu 8.811
_exptl_absorpt_correction_T_max 0.8435
_exptl_absorpt_correction_T_min 0.0412
_exptl_crystal_density_diffrn 1.994
_exptl_crystal_density_method 'not measured'
_exptl_crystal_F_000 616
_exptl_crystal_size_max 1.00
_exptl_crystal_size_mid 0.02
_exptl_crystal_size_min 0.02
_refine_diff_density_max 0.626
_refine_diff_density_min -0.373
_refine_diff_density_rms 0.110
_refine_ls_abs_structure_details 'Flack H D (1983), Acta Cryst. A39, 876-881'
_refine_ls_abs_structure_Flack 0.052(19)
_refine_ls_extinction_method none
_refine_ls_goodness_of_fit_ref 1.104
_refine_ls_hydrogen_treatment mixed
_refine_ls_matrix_type full
_refine_ls_number_parameters 154
_refine_ls_number_reflns 1472
_refine_ls_number_restraints 3
_refine_ls_restrained_S_all 1.103
_refine_ls_R_factor_all 0.0364
_refine_ls_R_factor_gt 0.0356
_refine_ls_shift/su_max 0.000
_refine_ls_shift/su_mean 0.000
_refine_ls_structure_factor_coef Fsqd
_refine_ls_weighting_details 'calc w=1/[\s^2^(Fo^2^)+(0.0540P)^2^+1.3845P] where P=(Fo^2^+2Fc^2^)/3'
_refine_ls_weighting_scheme calc
_refine_ls_wR_factor_gt 0.0954
_refine_ls_wR_factor_ref 0.0960
_reflns_number_gt 1437
_reflns_number_total 1472
_reflns_threshold_expression >2sigma(I)
_cod_data_source_file c2cc17635a.txt
_cod_data_source_block pna21
_cod_original_sg_symbol_H-M Pna21
_cod_database_code 7107442

loop_
_symmetry_equiv_pos_as_xyz
'x, y, z'
'-x, -y, z+1/2'
'x+1/2, -y+1/2, z'
'-x+1/2, y+1/2, z+1/2'

loop_
_atom_site_label
_atom_site_type_symbol
_atom_site_fract_x
_atom_site_fract_y
_atom_site_fract_z
_atom_site_U_iso_or_equiv
_atom_site_adp_type
_atom_site_occupancy
_atom_site_symmetry_multiplicity
_atom_site_calc_flag
_atom_site_refinement_flags
Ca1 Ca -0.02351(6) 0.07730(7) 1.37438(15) 0.0095(2) Uani 1 1 d .
P2 P -0.02291(7) 0.20366(9) 0.8755(2) 0.0086(3) Uani 1 1 d .
P1 P 0.16584(7) 0.16170(10) 0.67406(19) 0.0104(3) Uani 1 1 d .
C3 C 0.1517(3) 0.3064(5) 1.0072(8) 0.0164(10) Uani 1 1 d .
H3A H 0.2188 0.3336 0.9765 0.020 Uiso 1 1 calc R
H3B H 0.1556 0.2292 1.0872 0.020 Uiso 1 1 calc R
O3 O 0.2730(2) 0.2133(3) 0.6597(6) 0.0160(7) Uani 1 1 d .
O4 O 0.1641(2) 0.0355(3) 0.7760(5) 0.0140(7) Uani 1 1 d .
O5 O 0.1267(2) 0.1661(3) 0.4694(5) 0.0157(8) Uani 1 1 d .
O6 O -0.0505(2) 0.1201(3) 0.7052(5) 0.0102(6) Uani 1 1 d .
O7 O -0.0981(2) 0.3083(3) 0.9129(5) 0.0122(7) Uani 1 1 d .
O8 O -0.0029(2) 0.1213(3) 1.0494(5) 0.0113(7) Uani 1 1 d .
C2 C 0.0979(3) 0.2774(4) 0.8220(7) 0.0121(10) Uani 1 1 d .
O9 O -0.1167(3) 0.2646(3) 1.3314(6) 0.0247(9) Uani 1 1 d .
O10 O 0.0832(3) 0.3899(3) 0.7092(6) 0.0208(8) Uani 1 1 d .
H10 H 0.1182 0.4482 0.7530 0.031 Uiso 1 1 calc R
C4 C 0.0985(4) 0.4133(5) 1.1243(9) 0.0264(13) Uani 1 1 d .
H4A H 0.1001 0.4930 1.0498 0.032 Uiso 1 1 calc R
H4B H 0.0296 0.3898 1.1447 0.032 Uiso 1 1 calc R
N1 N 0.1469(3) 0.4321(5) 1.3142(7) 0.0258(11) Uani 1 1 d .
H1A H 0.1977 0.3860 1.3457 0.031 Uiso 1 1 calc R
H1B H 0.1247 0.4892 1.3952 0.031 Uiso 1 1 calc R
O11 O 0.2602(3) 0.5123(4) 0.7153(8) 0.0384(11) Uani 1 1 d D
H11 H 0.310(5) 0.560(7) 0.792(12) 0.06(3) Uiso 1 1 d D
H11B H 0.200(4) 0.466(7) 0.679(15) 0.06(2) Uiso 1 1 d D

loop_
_atom_site_aniso_label
_atom_site_aniso_U_11
_atom_site_aniso_U_22
_atom_site_aniso_U_33
_atom_site_aniso_U_23
_atom_site_aniso_U_13
_atom_site_aniso_U_12
Ca1 0.0096(4) 0.0120(4) 0.0069(4) 0.0001(4) -0.0003(3) -0.0006(3)
P2 0.0076(4) 0.0100(5) 0.0082(6) -0.0008(5) 0.0001(4) -0.0002(4)
P1 0.0076(5) 0.0158(5) 0.0079(6) 0.0003(5) -0.0001(4) -0.0024(4)
C3 0.009(2) 0.022(3) 0.018(3) 0.001(2) -0.003(2) -0.0052(17)
O3 0.0118(15) 0.0244(17) 0.0119(17) 0.0003(15) 0.0007(14) -0.0045(11)
O4 0.0096(14) 0.0163(16) 0.0161(19) 0.0011(14) 0.0007(12) -0.0003(11)
O5 0.0115(15) 0.0257(19) 0.0100(19) -0.0009(14) 0.0017(14) -0.0050(12)
O6 0.0085(13) 0.0127(14) 0.0095(18) -0.0013(13) 0.0030(13) -0.0006(11)
O7 0.0130(15) 0.0127(14) 0.011(2) -0.0018(12) -0.0004(13) 0.0023(11)
O8 0.0098(13) 0.0134(15) 0.0105(19) 0.0006(14) -0.0015(13) -0.0002(12)
C2 0.0111(19) 0.012(2) 0.014(3) -0.0008(17) 0.0036(18) -0.0027(16)
O9 0.0333(18) 0.0235(18) 0.017(2) 0.0014(15) 0.0074(17) 0.0118(15)
O10 0.0224(17) 0.0158(16) 0.024(2) 0.0037(15) 0.0001(17) -0.0020(13)
C4 0.020(2) 0.031(3) 0.028(4) -0.007(2) 0.001(2) -0.003(2)
N1 0.026(2) 0.027(2) 0.024(3) -0.0053(18) 0.002(2) 0.0001(18)
O11 0.029(2) 0.038(2) 0.049(3) -0.003(2) 0.001(2) -0.0091(17)

loop_
_atom_type_symbol
_atom_type_description
_atom_type_scat_dispersion_real
_atom_type_scat_dispersion_imag
_atom_type_scat_source
C C 0.0181 0.0091 'International Tables Vol C Tables 4.2.6.8 and 6.1.1.4'
H H 0.0000 0.0000 'International Tables Vol C Tables 4.2.6.8 and 6.1.1.4'
N N 0.0311 0.0180 'International Tables Vol C Tables 4.2.6.8 and 6.1.1.4'
O O 0.0492 0.0322 'International Tables Vol C Tables 4.2.6.8 and 6.1.1.4'
P P 0.2955 0.4335 'International Tables Vol C Tables 4.2.6.8 and 6.1.1.4'
Ca Ca 0.3641 1.2855 'International Tables Vol C Tables 4.2.6.8 and 6.1.1.4'

loop_
_geom_angle_atom_site_label_1
_geom_angle_atom_site_label_2
_geom_angle_atom_site_label_3
_geom_angle
_geom_angle_site_symmetry_1
_geom_angle_site_symmetry_3
O8 Ca1 O5 94.76(12) . 1_556
O8 Ca1 O6 157.19(10) . 1_556
O5 Ca1 O6 77.94(12) 1_556 1_556
O8 Ca1 O4 85.56(13) . 2
O5 Ca1 O4 173.03(12) 1_556 2
O6 Ca1 O4 104.31(12) 1_556 2
O8 Ca1 O9 77.07(13) . .
O5 Ca1 O9 99.92(13) 1_556 .
O6 Ca1 O9 82.90(13) 1_556 .
O4 Ca1 O9 86.95(13) 2 .
O8 Ca1 O8 129.35(10) . 2
O5 Ca1 O8 94.33(12) 1_556 2
O6 Ca1 O8 73.16(11) 1_556 2
O4 Ca1 O8 80.18(12) 2 2
O9 Ca1 O8 148.86(13) . 2
O8 Ca1 O6 71.21(11) . 2
O5 Ca1 O6 95.98(11) 1_556 2
O6 Ca1 O6 130.61(10) 1_556 2
O4 Ca1 O6 77.50(10) 2 2
O9 Ca1 O6 145.47(13) . 2
O8 Ca1 O6 58.32(10) 2 2
O8 Ca1 P2 100.04(8) . 2
O5 Ca1 P2 101.90(9) 1_556 2
O6 Ca1 P2 102.60(8) 1_556 2
O4 Ca1 P2 71.22(8) 2 2
O9 Ca1 P2 158.16(10) . 2
O8 Ca1 P2 29.48(9) 2 2
O6 Ca1 P2 29.96(8) 2 2
O8 Ca1 P1 116.11(9) . 1_556
O5 Ca1 P1 21.42(9) 1_556 1_556
O6 Ca1 P1 59.04(8) 1_556 1_556
O4 Ca1 P1 156.74(10) 2 1_556
O9 Ca1 P1 105.35(11) . 1_556
O8 Ca1 P1 79.30(9) 2 1_556
O6 Ca1 P1 100.62(8) 2 1_556
P2 Ca1 P1 95.41(4) 2 1_556
O8 Ca1 P1 80.16(8) . 2
O5 Ca1 P1 152.89(9) 1_556 2
O6 Ca1 P1 115.89(8) 1_556 2
O4 Ca1 P1 20.44(8) 2 2
O9 Ca1 P1 104.75(10) . 2
O8 Ca1 P1 69.88(8) 2 2
O6 Ca1 P1 57.08(7) 2 2
P2 Ca1 P1 53.70(3) 2 2
P1 Ca1 P1 148.35(3) 1_556 2
O8 Ca1 Ca1 158.56(9) . 2
O5 Ca1 Ca1 77.00(9) 1_556 2
O6 Ca1 Ca1 40.89(7) 1_556 2
O4 Ca1 Ca1 100.27(10) 2 2
O9 Ca1 Ca1 123.56(10) . 2
O8 Ca1 Ca1 34.31(9) 2 2
O6 Ca1 Ca1 89.77(8) 2 2
P2 Ca1 Ca1 63.26(4) 2 2
P1 Ca1 Ca1 56.47(3) 1_556 2
P1 Ca1 Ca1 98.09(4) 2 2
O8 Ca1 Ca1 36.77(8) . 2_554
O5 Ca1 Ca1 105.71(9) 1_556 2_554
O6 Ca1 Ca1 166.04(8) 1_556 2_554
O4 Ca1 Ca1 70.54(9) 2 2_554
O9 Ca1 Ca1 109.29(11) . 2_554
O8 Ca1 Ca1 93.03(9) 2 2_554
O6 Ca1 Ca1 36.43(8) 2 2_554
P2 Ca1 Ca1 63.55(4) 2 2_554
P1 Ca1 Ca1 121.35(4) 1_556 2_554
P1 Ca1 Ca1 55.42(3) 2 2_554
Ca1 Ca1 Ca1 126.02(4) 2 2_554
O8 P2 O6 109.00(17) . .
O8 P2 O7 113.9(2) . .
O6 P2 O7 112.50(19) . .
O8 P2 C2 103.7(2) . .
O6 P2 C2 108.1(2) . .
O7 P2 C2 109.12(18) . .
O8 P2 Ca1 53.09(13) . 2_554
O6 P2 Ca1 58.74(12) . 2_554
O7 P2 Ca1 147.84(13) . 2_554
C2 P2 Ca1 102.84(14) . 2_554
O4 P1 O5 117.2(2) . .
O4 P1 O3 110.58(18) . .
O5 P1 O3 105.2(2) . .
O4 P1 C2 108.7(2) . .
O5 P1 C2 108.5(2) . .
O3 P1 C2 106.05(19) . .
O4 P1 Ca1 92.23(13) . 1_554
O5 P1 Ca1 34.70(13) . 1_554
O3 P1 Ca1 139.35(16) . 1_554
C2 P1 Ca1 97.15(15) . 1_554
O4 P1 Ca1 33.20(12) . 2_554
O5 P1 Ca1 101.25(13) . 2_554
O3 P1 Ca1 143.32(14) . 2_554
C2 P1 Ca1 88.81(14) . 2_554
Ca1 P1 Ca1 68.10(2) 1_554 2_554
C2 C3 C4 110.8(4) . .
P1 O4 Ca1 126.36(18) . 2_554
P1 O5 Ca1 123.87(19) . 1_554
P2 O6 Ca1 145.36(18) . 1_554
P2 O6 Ca1 91.30(16) . 2_554
Ca1 O6 Ca1 102.68(11) 1_554 2_554
P2 O8 Ca1 150.2(2) . .
P2 O8 Ca1 97.43(18) . 2_554
Ca1 O8 Ca1 108.92(12) . 2_554
O10 C2 C3 111.1(4) . .
O10 C2 P1 108.7(3) . .
C3 C2 P1 110.9(3) . .
O10 C2 P2 109.2(3) . .
C3 C2 P2 110.5(3) . .
P1 C2 P2 106.2(2) . .
N1 C4 C3 110.1(5) . .

loop_
_geom_bond_atom_site_label_1
_geom_bond_atom_site_label_2
_geom_bond_distance
_geom_bond_site_symmetry_2
Ca1 O8 2.315(4) .
Ca1 O5 2.364(3) 1_556
Ca1 O6 2.364(4) 1_556
Ca1 O4 2.373(3) 2
Ca1 O9 2.383(3) .
Ca1 O8 2.458(3) 2
Ca1 O6 2.606(3) 2
Ca1 P2 3.0482(12) 2
Ca1 P1 3.4472(14) 1_556
Ca1 P1 3.4901(14) 2
Ca1 Ca1 3.8846(7) 2
Ca1 Ca1 3.8846(7) 2_554
P2 O8 1.513(4) .
P2 O6 1.523(3) .
P2 O7 1.539(3) .
P2 C2 1.873(4) .
P2 Ca1 3.0482(12) 2_554
P1 O4 1.513(3) .
P1 O5 1.516(4) .
P1 O3 1.575(3) .
P1 C2 1.852(5) .
P1 Ca1 3.4472(14) 1_554
P1 Ca1 3.4901(14) 2_554
C3 C2 1.511(7) .
C3 C4 1.575(7) .
O4 Ca1 2.373(3) 2_554
O5 Ca1 2.364(3) 1_554
O6 Ca1 2.364(4) 1_554
O6 Ca1 2.606(3) 2_554
O8 Ca1 2.458(3) 2_554
C2 O10 1.440(6) .
C4 N1 1.487(8) .
